data_7234948
loop_
_publ_author_name
'Chai, Juan'
'Zhang, Ping'
'Shi, Xiangxiang'
'Sun, Jing'
'Wang, Li'
'Fan, Yong'

_publ_section_title
;
 Three helical chain-based 3D coordination polymers: solvent-induced
 syntheses, tunable structures and catalytic properties for the Strecker
 reaction
;
_journal_issue 36
_journal_name_full CrystEngComm
_journal_page_first 5440
_journal_paper_doi 10.1039/C9CE00972H
_journal_volume 21
_journal_year 2019
_chemical_formula_sum 'C24 H15 N3 O12 Sc2'
_chemical_formula_weight 627.31
_space_group_crystal_system cubic
_space_group_IT_number 198
_space_group_name_Hall 'P 2ac 2ab 3'
_space_group_name_H-M_alt 'P 21 3'
_atom_sites_solution_hydrogens geom
_audit_block_doi 10.5517/ccdc.csd.cc1q71zz
_audit_creation_method SHELXL-2014/7
_audit_update_record
;
2019-07-30 deposited with the CCDC.	2019-08-15 downloaded from the CCDC.
;
_cell_angle_alpha 90
_cell_angle_beta 90
_cell_angle_gamma 90
_cell_formula_units_Z 4
_cell_length_a 13.9899(4)
_cell_length_b 13.9899(4)
_cell_length_c 13.9899(4)
_cell_measurement_reflns_used 2260
_cell_measurement_temperature 293(2)
_cell_measurement_theta_max 23.44
_cell_measurement_theta_min 2.52
_cell_volume 2738.07(14)
_computing_structure_refinement 'SHELXL-2014/7 (Sheldrick, 2014)'
_diffrn_ambient_temperature 293(2)
_diffrn_measured_fraction_theta_full 1.000
_diffrn_measured_fraction_theta_max 1.000
_diffrn_measurement_device_type CCD
_diffrn_radiation_type MoK\a
_diffrn_radiation_wavelength 0.71073
_diffrn_reflns_av_R_equivalents 0.0878
_diffrn_reflns_av_unetI/netI 0.0520
_diffrn_reflns_Laue_measured_fraction_full 1.000
_diffrn_reflns_Laue_measured_fraction_max 1.000
_diffrn_reflns_limit_h_max 16
_diffrn_reflns_limit_h_min -15
_diffrn_reflns_limit_k_max 11
_diffrn_reflns_limit_k_min -16
_diffrn_reflns_limit_l_max 16
_diffrn_reflns_limit_l_min -16
_diffrn_reflns_number 15697
_diffrn_reflns_point_group_measured_fraction_full 1.000
_diffrn_reflns_point_group_measured_fraction_max 1.000
_diffrn_reflns_theta_full 25.009
_diffrn_reflns_theta_max 25.009
_diffrn_reflns_theta_min 2.059
_exptl_absorpt_coefficient_mu 0.563
_exptl_crystal_colour colorless
_exptl_crystal_density_diffrn 1.522
_exptl_crystal_description block
_exptl_crystal_F_000 1272
_exptl_crystal_size_max 0.1
_exptl_crystal_size_mid 0.1
_exptl_crystal_size_min 0.1
_refine_diff_density_max 0.156
_refine_diff_density_min -0.144
_refine_diff_density_rms 0.039
_refine_ls_abs_structure_details
;
 Refined as an inversion twin.
;
_refine_ls_abs_structure_Flack 0.00(6)
_refine_ls_extinction_method none
_refine_ls_goodness_of_fit_ref 0.946
_refine_ls_hydrogen_treatment constr
_refine_ls_matrix_type full
_refine_ls_number_parameters 125
_refine_ls_number_reflns 1627
_refine_ls_number_restraints 0
_refine_ls_restrained_S_all 0.946
_refine_ls_R_factor_all 0.0464
_refine_ls_R_factor_gt 0.0348
_refine_ls_shift/su_max 0.000
_refine_ls_shift/su_mean 0.000
_refine_ls_structure_factor_coef Fsqd
_refine_ls_weighting_details 'w=1/[\s^2^(Fo^2^)+(0.0302P)^2^] where P=(Fo^2^+2Fc^2^)/3'
_refine_ls_weighting_scheme calc
_refine_ls_wR_factor_gt 0.0655
_refine_ls_wR_factor_ref 0.0682
_reflns_Friedel_coverage 0.770
_reflns_Friedel_fraction_full 1.000
_reflns_Friedel_fraction_max 1.000
_reflns_number_gt 1348
_reflns_number_total 1627
_reflns_threshold_expression 'I > 2\s(I)'
_cod_data_source_file c9ce00972h2.cif
_cod_data_source_block cj_sq
_cod_original_cell_volume 2738.1(2)
_cod_database_code 7234948
_shelx_shelxl_version_number 2014/7
_shelx_space_group_comment
;
The symmetry employed for this shelxl refinement is uniquely defined
by the following loop, which should always be used as a source of
symmetry information in preference to the above space-group names.
They are only intended as comments.
;

loop_
_space_group_symop_operation_xyz
'x, y, z'
'-x+1/2, -y, z+1/2'
'x+1/2, -y+1/2, -z'
'-x, y+1/2, -z+1/2'
'z, x, y'
'-z+1/2, -x, y+1/2'
'z+1/2, -x+1/2, -y'
'-z, x+1/2, -y+1/2'
'y, z, x'
'y+1/2, -z+1/2, -x'
'-y, z+1/2, -x+1/2'
'-y+1/2, -z, x+1/2'

loop_
_atom_site_label
_atom_site_type_symbol
_atom_site_fract_x
_atom_site_fract_y
_atom_site_fract_z
_atom_site_U_iso_or_equiv
_atom_site_adp_type
_atom_site_occupancy
_atom_site_site_symmetry_order
_atom_site_calc_flag
_atom_site_refinement_flags_posn
_atom_site_refinement_flags_adp
_atom_site_refinement_flags_occupancy
C1 C 0.1060(3) 0.6780(3) 0.1355(3) 0.0263(11) Uani 1 1 d . . .
C5 C -0.0357(3) 0.7715(3) 0.1596(3) 0.0253(10) Uani 1 1 d . . .
C6 C 0.0358(3) 0.7404(3) 0.0996(3) 0.0248(10) Uani 1 1 d . . .
H6 H 0.0377 0.7604 0.0362 0.030 Uiso 1 1 calc R U .
C7 C -0.1111(3) 0.8385(3) 0.1240(3) 0.0221(9) Uani 1 1 d . . .
C4 C -0.0385(3) 0.7404(3) 0.2542(3) 0.0369(12) Uani 1 1 d . . .
H4 H -0.0881 0.7603 0.2938 0.044 Uiso 1 1 calc R U .
C2 C 0.1030(3) 0.6481(3) 0.2292(3) 0.0368(12) Uani 1 1 d . . .
H2 H 0.1492 0.6060 0.2519 0.044 Uiso 1 1 calc R U .
C3 C 0.0318(3) 0.6803(4) 0.2899(3) 0.0441(14) Uani 1 1 d . . .
C8 C 0.1831(3) 0.6427(3) 0.0697(3) 0.0232(10) Uani 1 1 d . . .
N1 N 0.0294(3) 0.6481(4) 0.3846(3) 0.0754(18) Uani 1 1 d . . .
H1A H 0.0719 0.6086 0.4048 0.090 Uiso 1 1 calc R U .
H1B H -0.0147 0.6678 0.4227 0.090 Uiso 1 1 calc R U .
O1 O 0.25300(19) 0.5996(2) 0.10667(19) 0.0273(7) Uani 1 1 d . . .
O4 O -0.0942(2) 0.88857(19) 0.05071(19) 0.0266(7) Uani 1 1 d . . .
O2 O 0.1741(2) 0.6574(2) -0.01750(18) 0.0365(8) Uani 1 1 d . . .
O3 O -0.18804(18) 0.8429(2) 0.1707(2) 0.0294(7) Uani 1 1 d . . .
Sc1 Sc 0.40254(6) 0.59746(6) 0.09746(6) 0.0192(3) Uani 1 3 d S T P
Sc2 Sc 0.16355(6) 0.66355(6) -0.16355(6) 0.0192(3) Uani 1 3 d S T P

loop_
_atom_site_aniso_label
_atom_site_aniso_U_11
_atom_site_aniso_U_22
_atom_site_aniso_U_33
_atom_site_aniso_U_23
_atom_site_aniso_U_13
_atom_site_aniso_U_12
C1 0.020(2) 0.034(3) 0.025(2) 0.000(2) -0.0009(19) 0.005(2)
C5 0.020(2) 0.032(2) 0.024(2) 0.002(2) 0.001(2) -0.002(2)
C6 0.027(2) 0.031(2) 0.017(2) 0.004(2) -0.002(2) 0.001(2)
C7 0.024(2) 0.026(2) 0.017(2) -0.005(2) -0.0031(19) -0.004(2)
C4 0.031(3) 0.056(3) 0.024(3) 0.002(3) 0.005(2) 0.010(2)
C2 0.028(3) 0.055(3) 0.027(2) 0.014(2) 0.001(2) 0.010(3)
C3 0.033(3) 0.075(4) 0.024(3) 0.018(3) 0.003(2) 0.009(3)
C8 0.022(2) 0.019(2) 0.029(3) 0.0003(19) 0.001(2) -0.0025(19)
N1 0.062(3) 0.131(5) 0.033(3) 0.030(3) 0.015(2) 0.038(3)
O1 0.0193(16) 0.0314(17) 0.0313(17) 0.0034(16) -0.0014(14) 0.0042(14)
O4 0.0305(17) 0.0298(17) 0.0195(15) 0.0014(13) -0.0016(14) 0.0053(16)
O2 0.0408(19) 0.053(2) 0.0159(16) 0.0050(16) 0.0000(15) 0.0148(19)
O3 0.0181(15) 0.0433(19) 0.0269(16) 0.0008(17) 0.0027(14) 0.0000(15)
Sc1 0.0192(3) 0.0192(3) 0.0192(3) 0.0009(4) -0.0009(4) -0.0009(4)
Sc2 0.0192(3) 0.0192(3) 0.0192(3) -0.0006(4) -0.0006(4) 0.0006(4)

loop_
_atom_type_symbol
_atom_type_description
_atom_type_scat_dispersion_real
_atom_type_scat_dispersion_imag
_atom_type_scat_source
C C 0.0033 0.0016 'International Tables Vol C Tables 4.2.6.8 and 6.1.1.4'
H H 0.0000 0.0000 'International Tables Vol C Tables 4.2.6.8 and 6.1.1.4'
N N 0.0061 0.0033 'International Tables Vol C Tables 4.2.6.8 and 6.1.1.4'
O O 0.0106 0.0060 'International Tables Vol C Tables 4.2.6.8 and 6.1.1.4'
Sc Sc 0.2519 0.3716 'International Tables Vol C Tables 4.2.6.8 and 6.1.1.4'

loop_
_geom_angle_atom_site_label_1
_geom_angle_atom_site_label_2
_geom_angle_atom_site_label_3
_geom_angle
_geom_angle_site_symmetry_1
_geom_angle_site_symmetry_3
C2 C1 C6 120.5(4) . .
C2 C1 C8 120.3(4) . .
C6 C1 C8 119.1(4) . .
C6 C5 C4 120.1(4) . .
C6 C5 C7 120.5(4) . .
C4 C5 C7 119.4(4) . .
C5 C6 C1 119.0(4) . .
C5 C6 H6 120.5 . .
C1 C6 H6 120.5 . .
O3 C7 O4 123.5(4) . .
O3 C7 C5 117.4(4) . .
O4 C7 C5 119.0(4) . .
C3 C4 C5 120.7(4) . .
C3 C4 H4 119.7 . .
C5 C4 H4 119.7 . .
C1 C2 C3 120.4(4) . .
C1 C2 H2 119.8 . .
C3 C2 H2 119.8 . .
C2 C3 C4 119.2(4) . .
C2 C3 N1 119.6(4) . .
C4 C3 N1 121.2(5) . .
O2 C8 O1 124.1(4) . .
O2 C8 C1 118.3(4) . .
O1 C8 C1 117.6(4) . .
C3 N1 H1A 120.0 . .
C3 N1 H1B 120.0 . .
H1A N1 H1B 120.0 . .
C8 O1 Sc1 139.1(3) . .
C7 O4 Sc1 148.8(3) . 3_465
C8 O2 Sc2 172.7(3) . .
C7 O3 Sc2 145.7(3) . 3_465
O4 Sc1 O4 94.22(11) 10_455 7_556
O4 Sc1 O4 94.22(11) 10_455 3_565
O4 Sc1 O4 94.22(11) 7_556 3_565
O4 Sc1 O1 94.70(11) 10_455 11_655
O4 Sc1 O1 85.51(11) 7_556 11_655
O4 Sc1 O1 171.07(11) 3_565 11_655
O4 Sc1 O1 171.07(11) 10_455 6_564
O4 Sc1 O1 94.70(11) 7_556 6_564
O4 Sc1 O1 85.51(11) 3_565 6_564
O1 Sc1 O1 85.62(13) 11_655 6_564
O4 Sc1 O1 85.51(11) 10_455 .
O4 Sc1 O1 171.08(11) 7_556 .
O4 Sc1 O1 94.70(11) 3_565 .
O1 Sc1 O1 85.62(13) 11_655 .
O1 Sc1 O1 85.62(13) 6_564 .
O2 Sc2 O2 91.87(14) 10_455 8
O2 Sc2 O2 91.87(14) 10_455 .
O2 Sc2 O2 91.87(14) 8 .
O2 Sc2 O3 178.32(13) 10_455 5_564
O2 Sc2 O3 88.52(11) 8 5_564
O2 Sc2 O3 89.75(12) . 5_564
O2 Sc2 O3 88.52(11) 10_455 11_654
O2 Sc2 O3 89.75(12) 8 11_654
O2 Sc2 O3 178.32(13) . 11_654
O3 Sc2 O3 89.85(12) 5_564 11_654
O2 Sc2 O3 89.75(12) 10_455 3_565
O2 Sc2 O3 178.32(13) 8 3_565
O2 Sc2 O3 88.51(11) . 3_565
O3 Sc2 O3 89.85(12) 5_564 3_565
O3 Sc2 O3 89.85(12) 11_654 3_565

loop_
_geom_bond_atom_site_label_1
_geom_bond_atom_site_label_2
_geom_bond_distance
_geom_bond_site_symmetry_2
C1 C2 1.377(5) .
C1 C6 1.406(5) .
C1 C8 1.502(6) .
C5 C6 1.376(5) .
C5 C4 1.393(6) .
C5 C7 1.496(6) .
C6 H6 0.9300 .
C7 O3 1.261(5) .
C7 O4 1.264(4) .
C4 C3 1.388(6) .
C4 H4 0.9300 .
C2 C3 1.384(6) .
C2 H2 0.9300 .
C3 N1 1.401(5) .
C8 O2 1.243(5) .
C8 O1 1.260(5) .
N1 H1A 0.8600 .
N1 H1B 0.8600 .
O1 Sc1 2.096(3) .
O4 Sc1 2.083(3) 3_465
O2 Sc2 2.050(3) .
O3 Sc2 2.081(3) 3_465
Sc1 O4 2.083(3) 10_455
Sc1 O4 2.083(3) 7_556
Sc1 O4 2.083(3) 3_565
Sc1 O1 2.096(3) 11_655
Sc1 O1 2.096(3) 6_564
Sc2 O2 2.050(3) 10_455
Sc2 O2 2.050(3) 8
Sc2 O3 2.081(3) 5_564
Sc2 O3 2.081(3) 11_654
Sc2 O3 2.081(3) 3_565

loop_
_geom_torsion_atom_site_label_1
_geom_torsion_atom_site_label_2
_geom_torsion_atom_site_label_3
_geom_torsion_atom_site_label_4
_geom_torsion
_geom_torsion_site_symmetry_4
C4 C5 C6 C1 -0.6(6) .
C7 C5 C6 C1 179.5(4) .
C2 C1 C6 C5 0.3(6) .
C8 C1 C6 C5 178.9(4) .
C6 C5 C7 O3 159.9(4) .
C4 C5 C7 O3 -20.0(6) .
C6 C5 C7 O4 -21.3(6) .
C4 C5 C7 O4 158.8(4) .
C6 C5 C4 C3 1.8(7) .
C7 C5 C4 C3 -178.3(4) .
C6 C1 C2 C3 -1.1(7) .
C8 C1 C2 C3 -179.7(5) .
C1 C2 C3 C4 2.2(8) .
C1 C2 C3 N1 179.2(5) .
C5 C4 C3 C2 -2.6(8) .
C5 C4 C3 N1 -179.5(5) .
C2 C1 C8 O2 167.5(4) .
C6 C1 C8 O2 -11.2(6) .
C2 C1 C8 O1 -12.3(6) .
C6 C1 C8 O1 169.0(4) .
O2 C8 O1 Sc1 45.4(6) .
C1 C8 O1 Sc1 -134.8(4) .
O3 C7 O4 Sc1 -92.5(6) 3_465
C5 C7 O4 Sc1 88.8(6) 3_465
O4 C7 O3 Sc2 52.7(7) 3_465
C5 C7 O3 Sc2 -128.5(4) 3_465
